data_4032310
loop_
_publ_author_name
'Kinens, Artis'
'Sejejs, Marcis'
'Kamlet, Adam S.'
'Piotrowski, David W.'
'Vedejs, Edwin'
'Suna, Edgars'

_publ_section_title
;
 Development of a Chiral DMAP Catalyst for the Dynamic Kinetic Resolution
 of Azole Hemiaminals.
;
_journal_issue 2
_journal_name_full 'The Journal of organic chemistry'
_journal_page_first 869
_journal_page_last 886
_journal_paper_doi 10.1021/acs.joc.6b02955
_journal_volume 82
_journal_year 2017
_chemical_absolute_configuration unk
_chemical_formula_moiety 'C17 H14 F N5 O4'
_chemical_formula_sum 'C17 H14 F N5 O4'
_chemical_formula_weight 371.33
_chemical_name_systematic
; 
 ? 
;
_space_group_IT_number 4
_symmetry_cell_setting monoclinic
_symmetry_space_group_name_Hall 'P 2yb'
_symmetry_space_group_name_H-M 'P 1 21 1'
_atom_sites_solution_hydrogens mixed
_atom_sites_solution_primary direct
_atom_sites_solution_secondary difmap
_audit_creation_method SHELXL
_cell_angle_alpha 90.00
_cell_angle_beta 96.641(2)
_cell_angle_gamma 90.00
_cell_formula_units_Z 2
_cell_length_a 6.5366(4)
_cell_length_b 9.8897(6)
_cell_length_c 13.2763(10)
_cell_measurement_reflns_used 1274
_cell_measurement_temperature 173(2)
_cell_measurement_theta_max 27.5
_cell_measurement_theta_min 0.9
_cell_volume 852.49(10)
_computing_structure_refinement 'SHELXL (Sheldrick, 2008)'
_computing_structure_solution 'SHELXS-97 (Sheldrick, 1990)'
_diffrn_ambient_temperature 173(2)
_diffrn_measured_fraction_theta_full 0.98
_diffrn_measured_fraction_theta_max 0.98
_diffrn_measurement_device 'Bruker-Nonius KappaCCD'
_diffrn_measurement_method '\f and \w scan'
_diffrn_radiation_monochromator graphite
_diffrn_radiation_source 'fine-focus sealed tube'
_diffrn_radiation_type MoK\a
_diffrn_radiation_wavelength 0.71073
_diffrn_reflns_av_R_equivalents 0.0945
_diffrn_reflns_av_sigmaI/netI 0.1144
_diffrn_reflns_limit_h_max 8
_diffrn_reflns_limit_h_min -8
_diffrn_reflns_limit_k_max 13
_diffrn_reflns_limit_k_min -12
_diffrn_reflns_limit_l_max 14
_diffrn_reflns_limit_l_min -17
_diffrn_reflns_number 6374
_diffrn_reflns_theta_full 29.0
_diffrn_reflns_theta_max 29.0
_diffrn_reflns_theta_min 2.57
_exptl_absorpt_coefficient_mu 0.113
_exptl_absorpt_correction_type none
_exptl_crystal_colour Colourless
_exptl_crystal_density_diffrn 1.447
_exptl_crystal_density_method 'not measured'
_exptl_crystal_description Needle
_exptl_crystal_F_000 384
_exptl_crystal_size_max 0.47
_exptl_crystal_size_mid 0.07
_exptl_crystal_size_min 0.02
_refine_diff_density_max 0.212
_refine_diff_density_min -0.219
_refine_diff_density_rms 0.054
_refine_ls_extinction_method none
_refine_ls_goodness_of_fit_ref 1.008
_refine_ls_hydrogen_treatment constr
_refine_ls_matrix_type full
_refine_ls_number_parameters 244
_refine_ls_number_reflns 2316
_refine_ls_number_restraints 1
_refine_ls_restrained_S_all 1.008
_refine_ls_R_factor_all 0.1331
_refine_ls_R_factor_gt 0.0662
_refine_ls_shift/su_max 0.003
_refine_ls_shift/su_mean 0.001
_refine_ls_structure_factor_coef Fsqd
_refine_ls_weighting_details 'calc w=1/[\s^2^(Fo^2^)+(0.0533P)^2^+0.1077P] where P=(Fo^2^+2Fc^2^)/3'
_refine_ls_weighting_scheme calc
_refine_ls_wR_factor_gt 0.1143
_refine_ls_wR_factor_ref 0.1362
_reflns_d_resolution_high 0.7382
_reflns_number_gt 1342
_reflns_number_total 2316
_reflns_threshold_expression >2sigma(I)
_cod_data_source_file jo6b02955_si_003.cif
_cod_data_source_block ms_170
_cod_original_sg_symbol_H-M 'P 21'
_cod_database_code 4032310
_shelx_title ' Compound ms_170-3'
_shelx_f_calc_maximum 93.73
_shelx_f_squared_multiplier 1.000

loop_
_symmetry_equiv_pos_as_xyz
'x, y, z'
'-x, y+1/2, -z'

loop_
_atom_site_label
_atom_site_type_symbol
_atom_site_fract_x
_atom_site_fract_y
_atom_site_fract_z
_atom_site_U_iso_or_equiv
_atom_site_adp_type
_atom_site_occupancy
_atom_site_symmetry_multiplicity
_atom_site_calc_flag
_atom_site_refinement_flags
O26 O 0.0451(5) 0.5282(3) 0.9745(2) 0.0376(8) Uani 1 1 d .
C19 C -0.6466(6) 0.3586(4) 0.8533(3) 0.0264(10) Uani 1 1 d .
N4 N -1.0001(5) 0.3259(4) 0.7637(3) 0.0339(10) Uani 1 1 d .
N25 N -0.1066(6) 0.5846(4) 0.9317(3) 0.0333(10) Uani 1 1 d .
O8 O -1.0928(5) -0.0758(3) 0.7023(2) 0.0350(8) Uani 1 1 d .
C23 C -0.3157(7) 0.3839(4) 0.9531(3) 0.0301(11) Uani 1 1 d .
H23 H -0.2036 0.3517 1.0028 0.036 Uiso 1 1 d R
N1 N -0.8476(5) 0.1476(4) 0.8451(3) 0.0297(9) Uani 1 1 d .
C5 C -0.8306(7) 0.2782(4) 0.8221(3) 0.0272(10) Uani 1 1 d .
O27 O -0.1105(5) 0.7059(4) 0.9094(3) 0.0562(11) Uani 1 1 d .
C9 C -0.9240(7) -0.1546(5) 0.7011(4) 0.0364(12) Uani 1 1 d .
C22 C -0.2961(6) 0.5067(4) 0.9053(3) 0.0286(10) Uani 1 1 d .
C24 C -0.4932(7) 0.3104(4) 0.9267(4) 0.0317(11) Uani 1 1 d .
H24 H -0.5110 0.2253 0.9593 0.038 Uiso 1 1 d R
C20 C -0.6180(7) 0.4824(4) 0.8066(3) 0.0324(11) Uani 1 1 d .
H20 H -0.7234 0.5154 0.7550 0.039 Uiso 1 1 d R
O10 O -0.8011(5) -0.1782(4) 0.7725(3) 0.0499(10) Uani 1 1 d .
C21 C -0.4437(6) 0.5575(5) 0.8346(4) 0.0352(11) Uani 1 1 d .
H21 H -0.4248 0.6407 0.8007 0.042 Uiso 1 1 d R
N2 N -1.0368(5) 0.1198(3) 0.7996(3) 0.0274(8) Uani 1 1 d .
N3 N -1.1295(5) 0.2237(4) 0.7503(3) 0.0346(9) Uani 1 1 d .
C13 C -1.1623(7) -0.3991(5) 0.6036(4) 0.0392(12) Uani 1 1 d .
H13 H -1.0596 -0.4235 0.6581 0.047 Uiso 1 1 d R
C12 C -1.1017(7) -0.2854(5) 0.5529(3) 0.0359(11) Uani 1 1 d .
C14 C -1.3333(8) -0.4731(6) 0.5649(4) 0.0483(14) Uani 1 1 d .
H14 H -1.3677 -0.5526 0.5998 0.058 Uiso 1 1 d R
C6 C -1.1250(7) -0.0156(4) 0.7980(4) 0.0302(11) Uani 1 1 d .
H6 H -1.0472 -0.0590 0.8495 0.036 Uiso 1 1 d R
F18 F -0.7420(5) -0.2869(5) 0.5983(3) 0.0888(13) Uani 1 1 d .
C15 C -1.4453(9) -0.4317(6) 0.4753(5) 0.0541(16) Uani 1 1 d .
H15 H -1.5637 -0.4823 0.4473 0.065 Uiso 1 1 d R
C17 C -1.2156(9) -0.2469(5) 0.4633(4) 0.0485(15) Uani 1 1 d .
H17 H -1.1731 -0.1691 0.4278 0.058 Uiso 1 1 d R
C11 C -0.9162(7) -0.2061(5) 0.5939(5) 0.0466(14) Uani 1 1 d .
H11 H -0.9025 -0.1302 0.5501 0.056 Uiso 1 1 d R
C7 C -1.3483(7) -0.0158(5) 0.8082(4) 0.0393(12) Uani 1 1 d .
H7A H -1.3713 0.0215 0.8719 0.047 Uiso 1 1 d R
H7B H -1.3993 -0.1070 0.8053 0.047 Uiso 1 1 d R
H7C H -1.4206 0.0360 0.7542 0.047 Uiso 1 1 d R
C16 C -1.3882(9) -0.3185(6) 0.4257(4) 0.0565(16) Uani 1 1 d .
H16 H -1.4680 -0.2894 0.3642 0.068 Uiso 1 1 d R

loop_
_atom_site_aniso_label
_atom_site_aniso_U_11
_atom_site_aniso_U_22
_atom_site_aniso_U_33
_atom_site_aniso_U_23
_atom_site_aniso_U_13
_atom_site_aniso_U_12
O26 0.0259(17) 0.045(2) 0.041(2) -0.0036(16) 0.0002(14) -0.0005(15)
C19 0.027(2) 0.023(2) 0.030(3) -0.0047(19) 0.0044(18) -0.0039(18)
N4 0.031(2) 0.031(2) 0.038(2) 0.0041(18) 0.0002(17) -0.0032(19)
N25 0.032(2) 0.032(2) 0.036(3) 0.0004(18) 0.0033(18) -0.0066(18)
O8 0.0367(18) 0.0339(17) 0.0328(19) -0.0027(15) -0.0025(14) -0.0010(16)
C23 0.032(2) 0.030(3) 0.028(3) 0.002(2) -0.0012(19) 0.001(2)
N1 0.028(2) 0.027(2) 0.033(2) -0.0007(16) -0.0020(16) -0.0031(17)
C5 0.032(3) 0.026(2) 0.024(3) 0.0025(19) 0.003(2) 0.0023(19)
O27 0.051(2) 0.038(2) 0.074(3) 0.016(2) -0.0133(18) -0.0203(19)
C9 0.032(3) 0.034(3) 0.045(3) 0.003(2) 0.010(2) -0.008(2)
C22 0.029(2) 0.026(2) 0.031(3) -0.005(2) 0.0035(19) -0.0044(19)
C24 0.038(3) 0.026(2) 0.031(3) 0.002(2) 0.001(2) -0.001(2)
C20 0.031(2) 0.030(2) 0.034(3) 0.007(2) -0.002(2) 0.002(2)
O10 0.0344(19) 0.057(2) 0.055(2) -0.0003(19) -0.0066(17) 0.0059(18)
C21 0.034(3) 0.031(2) 0.041(3) 0.006(2) 0.005(2) -0.006(2)
N2 0.0282(19) 0.0240(18) 0.028(2) 0.0063(16) -0.0034(15) -0.0018(16)
N3 0.034(2) 0.030(2) 0.038(2) 0.0057(18) -0.0022(17) -0.0015(19)
C13 0.040(3) 0.038(3) 0.040(3) 0.001(2) 0.004(2) 0.001(2)
C12 0.043(3) 0.037(3) 0.030(3) -0.012(2) 0.012(2) 0.004(2)
C14 0.067(4) 0.039(3) 0.041(3) -0.007(2) 0.015(3) -0.005(3)
C6 0.032(2) 0.023(2) 0.034(3) -0.002(2) -0.003(2) -0.005(2)
F18 0.054(2) 0.107(3) 0.109(3) -0.036(3) 0.0245(19) 0.012(2)
C15 0.051(3) 0.063(4) 0.048(4) -0.024(3) 0.002(3) 0.001(3)
C17 0.084(4) 0.030(3) 0.032(3) -0.007(2) 0.009(3) 0.006(3)
C11 0.035(3) 0.047(3) 0.061(4) 0.001(3) 0.019(2) 0.000(2)
C7 0.036(3) 0.034(3) 0.047(3) 0.001(2) 0.000(2) -0.004(2)
C16 0.071(4) 0.050(4) 0.044(4) -0.012(3) -0.014(3) 0.011(3)

loop_
_atom_type_symbol
_atom_type_description
_atom_type_scat_dispersion_real
_atom_type_scat_dispersion_imag
_atom_type_scat_source
C C 0.0033 0.0016 'International Tables Vol C Tables 4.2.6.8 and 6.1.1.4'
H H 0.0000 0.0000 'International Tables Vol C Tables 4.2.6.8 and 6.1.1.4'
F F 0.0171 0.0103 'International Tables Vol C Tables 4.2.6.8 and 6.1.1.4'
N N 0.0061 0.0033 'International Tables Vol C Tables 4.2.6.8 and 6.1.1.4'
O O 0.0106 0.0060 'International Tables Vol C Tables 4.2.6.8 and 6.1.1.4'

loop_
_geom_angle_atom_site_label_1
_geom_angle_atom_site_label_2
_geom_angle_atom_site_label_3
_geom_angle
C20 C19 C24 119.1(4)
C20 C19 C5 120.0(4)
C24 C19 C5 120.9(4)
N3 N4 C5 106.2(3)
O26 N25 O27 123.3(4)
O26 N25 C22 119.4(4)
O27 N25 C22 117.4(4)
C9 O8 C6 116.8(3)
C24 C23 C22 117.7(4)
C24 C23 H23 122.8
C22 C23 H23 119.5
C5 N1 N2 101.1(4)
N1 C5 N4 112.4(4)
N1 C5 C19 123.3(4)
N4 C5 C19 124.2(4)
O10 C9 O8 125.4(5)
O10 C9 C11 125.9(5)
O8 C9 C11 108.7(4)
C21 C22 C23 123.0(4)
C21 C22 N25 118.8(4)
C23 C22 N25 118.2(4)
C23 C24 C19 120.8(4)
C23 C24 H24 119.3
C19 C24 H24 119.9
C21 C20 C19 120.2(4)
C21 C20 H20 120.5
C19 C20 H20 119.3
C22 C21 C20 119.1(4)
C22 C21 H21 121.6
C20 C21 H21 119.2
N3 N2 N1 114.1(3)
N3 N2 C6 123.2(3)
N1 N2 C6 122.6(3)
N4 N3 N2 106.2(3)
C14 C13 C12 120.7(5)
C14 C13 H13 127.7
C12 C13 H13 110.8
C17 C12 C13 118.9(4)
C17 C12 C11 120.2(5)
C13 C12 C11 120.8(5)
C13 C14 C15 119.1(5)
C13 C14 H14 118.8
C15 C14 H14 122.1
O8 C6 N2 107.2(4)
O8 C6 C7 109.0(4)
N2 C6 C7 113.1(4)
O8 C6 H6 110.0
N2 C6 H6 103.7
C7 C6 H6 113.6
C16 C15 C14 120.5(5)
C16 C15 H15 119.4
C14 C15 H15 120.0
C16 C17 C12 120.6(5)
C16 C17 H17 120.4
C12 C17 H17 119.0
F18 C11 C12 110.0(4)
F18 C11 C9 105.7(4)
C12 C11 C9 113.8(4)
F18 C11 H11 110.0
C12 C11 H11 108.6
C9 C11 H11 108.7
C6 C7 H7A 109.8
C6 C7 H7B 109.8
H7A C7 H7B 108.1
C6 C7 H7C 109.6
H7A C7 H7C 110.0
H7B C7 H7C 109.5
C17 C16 C15 120.2(5)
C17 C16 H16 119.8
C15 C16 H16 120.1

loop_
_geom_bond_atom_site_label_1
_geom_bond_atom_site_label_2
_geom_bond_distance
O26 N25 1.219(4)
C19 C20 1.395(6)
C19 C24 1.398(6)
C19 C5 1.461(6)
N4 N3 1.316(5)
N4 C5 1.361(6)
N25 O27 1.236(5)
N25 C22 1.466(5)
O8 C9 1.352(6)
O8 C6 1.441(5)
C23 C24 1.380(6)
C23 C22 1.384(6)
C23 H23 0.9805
N1 C5 1.335(5)
N1 N2 1.340(5)
C9 O10 1.193(6)
C9 C11 1.519(8)
C22 C21 1.362(6)
C24 H24 0.9600
C20 C21 1.375(6)
C20 H20 0.9703
C21 H21 0.9520
N2 N3 1.327(5)
N2 C6 1.457(5)
C13 C14 1.384(7)
C13 C12 1.392(7)
C13 H13 0.9595
C12 C17 1.382(7)
C12 C11 1.493(7)
C14 C15 1.384(7)
C14 H14 0.9517
C6 C7 1.482(6)
C6 H6 0.9104
F18 C11 1.387(6)
C15 C16 1.373(8)
C15 H15 0.9600
C17 C16 1.376(7)
C17 H17 0.9600
C11 H11 0.9600
C7 H7A 0.9504
C7 H7B 0.9600
C7 H7C 0.9600
C16 H16 0.9601

loop_
_geom_torsion_atom_site_label_1
_geom_torsion_atom_site_label_2
_geom_torsion_atom_site_label_3
_geom_torsion_atom_site_label_4
_geom_torsion
N2 N1 C5 N4 -1.2(5)
N2 N1 C5 C19 -179.1(4)
N3 N4 C5 N1 0.9(5)
N3 N4 C5 C19 178.7(4)
C20 C19 C5 N1 164.0(5)
C24 C19 C5 N1 -13.2(7)
C20 C19 C5 N4 -13.6(7)
C24 C19 C5 N4 169.2(4)
C6 O8 C9 O10 0.2(7)
C6 O8 C9 C11 -179.1(4)
C24 C23 C22 C21 0.4(7)
C24 C23 C22 N25 -179.0(4)
O26 N25 C22 C21 -162.1(4)
O27 N25 C22 C21 18.4(6)
O26 N25 C22 C23 17.3(6)
O27 N25 C22 C23 -162.2(4)
C22 C23 C24 C19 0.6(7)
C20 C19 C24 C23 0.1(7)
C5 C19 C24 C23 177.3(4)
C24 C19 C20 C21 -1.7(7)
C5 C19 C20 C21 -179.0(4)
C23 C22 C21 C20 -2.0(7)
N25 C22 C21 C20 177.4(4)
C19 C20 C21 C22 2.7(7)
C5 N1 N2 N3 1.2(5)
C5 N1 N2 C6 176.5(4)
C5 N4 N3 N2 -0.1(5)
N1 N2 N3 N4 -0.8(5)
C6 N2 N3 N4 -176.0(4)
C14 C13 C12 C17 0.3(7)
C14 C13 C12 C11 -179.4(5)
C12 C13 C14 C15 -0.7(8)
C9 O8 C6 N2 95.0(4)
C9 O8 C6 C7 -142.3(4)
N3 N2 C6 O8 77.6(5)
N1 N2 C6 O8 -97.3(4)
N3 N2 C6 C7 -42.5(6)
N1 N2 C6 C7 142.6(4)
C13 C14 C15 C16 -0.2(8)
C13 C12 C17 C16 1.1(7)
C11 C12 C17 C16 -179.2(5)
C17 C12 C11 F18 -118.0(6)
C13 C12 C11 F18 61.7(6)
C17 C12 C11 C9 123.7(5)
C13 C12 C11 C9 -56.7(6)
O10 C9 C11 F18 1.4(7)
O8 C9 C11 F18 -179.3(4)
O10 C9 C11 C12 122.2(5)
O8 C9 C11 C12 -58.5(6)
C12 C17 C16 C15 -2.1(8)
C14 C15 C16 C17 1.6(8)
